data_1517518
loop_
_publ_author_name
'Benz, Michael'
'Braband, Henrik'
'Schmutz, Paul'
'Halter, Jonathan'
'Alberto, Roger'

_publ_section_title
;
 From TcVIIto TcI; facile syntheses of bis-arene complexes
 [99(m)Tc(arene)2]+from pertechnetate
;
_journal_issue 1
_journal_name_full 'Chem. Sci.'
_journal_page_first 165
_journal_paper_doi 10.1039/C4SC02461C
_journal_volume 6
_journal_year 2015
_chemical_formula_sum 'C21 H49 Al Cl7 N7 O7 Tc'
_chemical_formula_weight 884.80
_chemical_name_systematic
; 
 ? 
;
_space_group_IT_number 4
_symmetry_cell_setting monoclinic
_symmetry_space_group_name_Hall 'P 2yb'
_symmetry_space_group_name_H-M 'P 1 21 1'
_atom_sites_solution_hydrogens geom
_atom_sites_solution_primary direct
_atom_sites_solution_secondary difmap
_audit_creation_method SHELXL-97
_cell_angle_alpha 90.00
_cell_angle_beta 96.888(3)
_cell_angle_gamma 90.00
_cell_formula_units_Z 2
_cell_length_a 8.8724(3)
_cell_length_b 23.5963(7)
_cell_length_c 9.6318(3)
_cell_measurement_reflns_used 9721
_cell_measurement_temperature 183(2)
_cell_measurement_theta_max 31.8090
_cell_measurement_theta_min 2.8950
_cell_volume 2001.92(11)
_computing_cell_refinement
;
CrysAlisPro, Agilent Technologies,
Version 1.171.35.19 (release 27-10-2011 CrysAlis171 .NET)
(compiled Oct 27 2011,15:02:11)
;
_computing_data_collection
;
CrysAlisPro, Agilent Technologies,
Version 1.171.35.19 (release 27-10-2011 CrysAlis171 .NET)
(compiled Oct 27 2011,15:02:11)
;
_computing_data_reduction
;
CrysAlisPro, Agilent Technologies,
Version 1.171.35.19 (release 27-10-2011 CrysAlis171 .NET)
(compiled Oct 27 2011,15:02:11)
;
_computing_molecular_graphics 'ORTEP-3 (Farrugia, 1997)'
_computing_publication_material 'SHELXL-97 (Sheldrick, 2008)'
_computing_structure_refinement 'SHELXL-97 (Sheldrick, 2008)'
_computing_structure_solution 'SIR-97 (Altomare, 1999)'
_diffrn_ambient_temperature 183(2)
_diffrn_detector_area_resol_mean 10.4498
_diffrn_measured_fraction_theta_full 0.999
_diffrn_measured_fraction_theta_max 0.999
_diffrn_measurement_device_type 'Xcalibur, Ruby'
_diffrn_measurement_method '\w scans'
_diffrn_radiation_monochromator graphite
_diffrn_radiation_source 'fine-focus sealed tube'
_diffrn_radiation_type MoK\a
_diffrn_radiation_wavelength 0.71073
_diffrn_reflns_av_R_equivalents 0.0399
_diffrn_reflns_av_sigmaI/netI 0.0492
_diffrn_reflns_limit_h_max 9
_diffrn_reflns_limit_h_min -11
_diffrn_reflns_limit_k_max 29
_diffrn_reflns_limit_k_min -29
_diffrn_reflns_limit_l_max 12
_diffrn_reflns_limit_l_min -12
_diffrn_reflns_number 18867
_diffrn_reflns_theta_full 26.37
_diffrn_reflns_theta_max 26.37
_diffrn_reflns_theta_min 2.31
_exptl_absorpt_coefficient_mu 0.892
_exptl_absorpt_correction_T_max 0.8793
_exptl_absorpt_correction_T_min 0.5148
_exptl_absorpt_correction_type multi-scan
_exptl_absorpt_process_details
;
CrysAlisPro, Agilent Technologies,
Version 1.171.36.32 (release 02-08-2013 CrysAlis171 .NET)
(compiled Aug  2 2013,16:46:58)
Empirical absorption correction using spherical harmonics,
 implemented in SCALE3 ABSPACK scaling algorithm.
;
_exptl_crystal_colour yellow
_exptl_crystal_density_diffrn 1.468
_exptl_crystal_density_method 'not measured'
_exptl_crystal_description block
_exptl_crystal_F_000 910
_exptl_crystal_size_max 0.27
_exptl_crystal_size_mid 0.23
_exptl_crystal_size_min 0.15
_refine_diff_density_max 0.603
_refine_diff_density_min -0.374
_refine_diff_density_rms 0.057
_refine_ls_abs_structure_details 'Flack H D (1983), Acta Cryst. A39, 876-881'
_refine_ls_abs_structure_Flack -0.02(2)
_refine_ls_extinction_method none
_refine_ls_goodness_of_fit_ref 1.021
_refine_ls_hydrogen_treatment constr
_refine_ls_matrix_type full
_refine_ls_number_parameters 411
_refine_ls_number_reflns 8169
_refine_ls_number_restraints 1
_refine_ls_restrained_S_all 1.021
_refine_ls_R_factor_all 0.0341
_refine_ls_R_factor_gt 0.0305
_refine_ls_shift/su_max 0.000
_refine_ls_shift/su_mean 0.000
_refine_ls_structure_factor_coef Fsqd
_refine_ls_weighting_details 'calc w=1/[\s^2^(Fo^2^)+(0.0284P)^2^+0.0000P] where P=(Fo^2^+2Fc^2^)/3'
_refine_ls_weighting_scheme calc
_refine_ls_wR_factor_gt 0.0651
_refine_ls_wR_factor_ref 0.0674
_reflns_number_gt 7662
_reflns_number_total 8169
_reflns_threshold_expression >2sigma(I)
_cod_data_source_file c4sc02461c2.cif
_cod_data_source_block meb310114
_cod_depositor_comments 'Adding full bibliography for 1517514--1517518.cif.'
_cod_original_sg_symbol_H-M P21
_cod_database_code 1517518

loop_
_symmetry_equiv_pos_as_xyz
'x, y, z'
'-x, y+1/2, -z'

loop_
_atom_site_label
_atom_site_type_symbol
_atom_site_fract_x
_atom_site_fract_y
_atom_site_fract_z
_atom_site_U_iso_or_equiv
_atom_site_adp_type
_atom_site_occupancy
_atom_site_symmetry_multiplicity
_atom_site_calc_flag
_atom_site_refinement_flags
Tc1 Tc -0.04364(2) -0.110519(9) -0.50601(2) 0.01970(6) Uani 1 1 d .
Cl1 Cl 0.01424(9) -0.01309(3) -0.51655(9) 0.03244(18) Uani 1 1 d .
Cl2 Cl -0.20488(8) -0.09041(3) -0.33471(8) 0.02923(17) Uani 1 1 d .
Cl3 Cl -0.10957(10) -0.20692(3) -0.49683(9) 0.03422(19) Uani 1 1 d .
Cl4 Cl 0.12313(8) -0.13158(3) -0.67158(8) 0.03038(17) Uani 1 1 d .
Cl5 Cl -0.24250(8) -0.09634(3) -0.68810(9) 0.0354(2) Uani 1 1 d .
Cl6 Cl 0.15467(8) -0.12554(3) -0.32473(8) 0.03088(19) Uani 1 1 d .
Al1 Al 0.28807(11) 0.14565(3) 0.24962(9) 0.02027(19) Uani 1 1 d .
O1 O 0.3890(2) 0.20696(8) 0.3426(2) 0.0233(4) Uani 1 1 d .
O2 O 0.1119(2) 0.15678(8) 0.3388(2) 0.0276(5) Uani 1 1 d .
O3 O 0.1848(2) 0.08399(8) 0.1581(2) 0.0256(5) Uani 1 1 d .
O4 O 0.4564(3) 0.13293(8) 0.1503(2) 0.0264(5) Uani 1 1 d .
O5 O 0.2078(2) 0.19498(8) 0.1069(2) 0.0240(4) Uani 1 1 d .
O6 O 0.3803(2) 0.09784(8) 0.3884(2) 0.0262(5) Uani 1 1 d .
C1 C 0.4218(3) 0.21470(12) 0.4726(3) 0.0224(6) Uani 1 1 d .
H1 H 0.3960 0.1861 0.5351 0.027 Uiso 1 1 calc R
C2 C 0.5270(4) 0.30633(13) 0.4334(4) 0.0386(8) Uani 1 1 d .
H2A H 0.4488 0.3358 0.4304 0.046 Uiso 1 1 calc R
H2B H 0.5317 0.2916 0.3388 0.046 Uiso 1 1 calc R
H2C H 0.6256 0.3225 0.4696 0.046 Uiso 1 1 calc R
C3 C 0.5128(4) 0.27060(15) 0.6736(4) 0.0392(8) Uani 1 1 d .
H3C H 0.6212 0.2762 0.7036 0.047 Uiso 1 1 calc R
H3B H 0.4763 0.2379 0.7229 0.047 Uiso 1 1 calc R
H3A H 0.4566 0.3046 0.6955 0.047 Uiso 1 1 calc R
C4 C 0.0824(4) 0.14845(13) 0.4616(3) 0.0311(7) Uani 1 1 d .
H4 H 0.1593 0.1331 0.5282 0.037 Uiso 1 1 calc R
C5 C -0.1695(4) 0.1859(2) 0.4090(5) 0.0679(13) Uani 1 1 d .
H5A H -0.1467 0.1832 0.3122 0.081 Uiso 1 1 calc R
H5B H -0.1785 0.2259 0.4343 0.081 Uiso 1 1 calc R
H5C H -0.2653 0.1664 0.4181 0.081 Uiso 1 1 calc R
C6 C -0.0727(6) 0.1523(2) 0.6453(5) 0.0782(17) Uani 1 1 d .
H6C H -0.1063 0.1881 0.6831 0.094 Uiso 1 1 calc R
H6B H 0.0226 0.1403 0.6993 0.094 Uiso 1 1 calc R
H6A H -0.1504 0.1232 0.6517 0.094 Uiso 1 1 calc R
C7 C 0.1755(3) 0.06964(12) 0.0326(3) 0.0268(7) Uani 1 1 d .
H7 H 0.2291 0.0909 -0.0294 0.032 Uiso 1 1 calc R
C8 C 0.0079(4) -0.00769(14) 0.0737(4) 0.0397(9) Uani 1 1 d .
H8A H -0.0048 0.0137 0.1587 0.048 Uiso 1 1 calc R
H8B H 0.0626 -0.0430 0.0990 0.048 Uiso 1 1 calc R
H8C H -0.0921 -0.0166 0.0237 0.048 Uiso 1 1 calc R
C9 C 0.0856(5) 0.01020(18) -0.1629(4) 0.0615(13) Uani 1 1 d .
H9C H -0.0191 0.0144 -0.2073 0.074 Uiso 1 1 calc R
H9B H 0.1175 -0.0293 -0.1701 0.074 Uiso 1 1 calc R
H9A H 0.1526 0.0347 -0.2101 0.074 Uiso 1 1 calc R
C10 C 0.5308(3) 0.16921(13) 0.0917(3) 0.0292(7) Uani 1 1 d .
H10 H 0.4919 0.2067 0.0816 0.035 Uiso 1 1 calc R
C11 C 0.7175(6) 0.10091(19) 0.0494(7) 0.089(2) Uani 1 1 d .
H11A H 0.7128 0.0858 -0.0458 0.107 Uiso 1 1 calc R
H11B H 0.6567 0.0770 0.1046 0.107 Uiso 1 1 calc R
H11C H 0.8232 0.1012 0.0928 0.107 Uiso 1 1 calc R
C12 C 0.7382(5) 0.20026(19) -0.0278(5) 0.0640(13) Uani 1 1 d .
H12C H 0.8456 0.2005 0.0104 0.077 Uiso 1 1 calc R
H12B H 0.6940 0.2377 -0.0147 0.077 Uiso 1 1 calc R
H12A H 0.7289 0.1913 -0.1278 0.077 Uiso 1 1 calc R
C13 C 0.1544(3) 0.24459(12) 0.1177(3) 0.0245(6) Uani 1 1 d .
H13 H 0.1381 0.2580 0.2076 0.029 Uiso 1 1 calc R
C14 C 0.1517(5) 0.26166(15) -0.1288(4) 0.0477(10) Uani 1 1 d .
H14A H 0.0580 0.2649 -0.1935 0.057 Uiso 1 1 calc R
H14B H 0.1886 0.2225 -0.1283 0.057 Uiso 1 1 calc R
H14C H 0.2288 0.2870 -0.1592 0.057 Uiso 1 1 calc R
C15 C 0.0530(4) 0.33304(14) 0.0248(4) 0.0437(10) Uani 1 1 d .
H15C H -0.0486 0.3337 -0.0280 0.052 Uiso 1 1 calc R
H15B H 0.1163 0.3621 -0.0120 0.052 Uiso 1 1 calc R
H15A H 0.0451 0.3407 0.1237 0.052 Uiso 1 1 calc R
C16 C 0.3619(3) 0.04618(12) 0.4153(3) 0.0260(7) Uani 1 1 d .
H16 H 0.2686 0.0288 0.3796 0.031 Uiso 1 1 calc R
C17 C 0.6045(4) 0.03981(15) 0.5483(5) 0.0613(14) Uani 1 1 d .
H17A H 0.6034 0.0446 0.6492 0.074 Uiso 1 1 calc R
H17B H 0.6197 0.0767 0.5055 0.074 Uiso 1 1 calc R
H17C H 0.6873 0.0142 0.5313 0.074 Uiso 1 1 calc R
C18 C 0.4342(4) -0.04366(14) 0.5177(4) 0.0459(10) Uani 1 1 d .
H18C H 0.5172 -0.0667 0.4897 0.055 Uiso 1 1 calc R
H18B H 0.3380 -0.0559 0.4657 0.055 Uiso 1 1 calc R
H18A H 0.4293 -0.0483 0.6182 0.055 Uiso 1 1 calc R
N1 N 0.4895(3) 0.26039(10) 0.5244(3) 0.0238(6) Uani 1 1 d .
N2 N -0.0492(3) 0.16005(13) 0.5007(3) 0.0384(7) Uani 1 1 d .
N3 N 0.0941(3) 0.02618(11) -0.0161(3) 0.0333(6) Uani 1 1 d .
N4 N 0.6583(3) 0.15792(12) 0.0443(3) 0.0359(7) Uani 1 1 d .
N5 N 0.1216(3) 0.27734(10) 0.0109(3) 0.0264(6) Uani 1 1 d .
N6 N 0.4610(3) 0.01602(11) 0.4874(3) 0.0297(7) Uani 1 1 d .
N37 N -0.5168(3) -0.09798(12) -1.0125(3) 0.0385(7) Uani 1 1 d .
O21 O -0.5166(4) -0.19281(13) -1.0405(4) 0.0748(10) Uani 1 1 d .
C21 C -0.4746(5) -0.14568(17) -1.0684(5) 0.0522(11) Uani 1 1 d .
H21 H -0.4056 -0.1428 -1.1362 0.063 Uiso 1 1 calc R
C22 C -0.4540(5) -0.04441(17) -1.0468(5) 0.0624(12) Uani 1 1 d .
H22A H -0.5345 -0.0204 -1.0942 0.075 Uiso 1 1 calc R
H22B H -0.3756 -0.0506 -1.1088 0.075 Uiso 1 1 calc R
H22C H -0.4089 -0.0257 -0.9610 0.075 Uiso 1 1 calc R
C23 C -0.6204(4) -0.0985(2) -0.9112(5) 0.0586(11) Uani 1 1 d .
H23C H -0.5752 -0.0789 -0.8266 0.070 Uiso 1 1 calc R
H23B H -0.6434 -0.1378 -0.8882 0.070 Uiso 1 1 calc R
H23A H -0.7143 -0.0792 -0.9489 0.070 Uiso 1 1 calc R
Cl11 Cl 0.36648(12) 0.12485(4) -0.23800(9) 0.0478(2) Uani 1 1 d .

loop_
_atom_site_aniso_label
_atom_site_aniso_U_11
_atom_site_aniso_U_22
_atom_site_aniso_U_33
_atom_site_aniso_U_23
_atom_site_aniso_U_13
_atom_site_aniso_U_12
Tc1 0.01964(11) 0.02061(10) 0.01919(11) 0.00053(10) 0.00369(8) -0.00036(9)
Cl1 0.0396(4) 0.0236(4) 0.0351(5) -0.0002(3) 0.0086(3) -0.0062(3)
Cl2 0.0260(4) 0.0341(4) 0.0294(4) 0.0023(3) 0.0108(3) 0.0048(3)
Cl3 0.0422(5) 0.0218(4) 0.0396(5) 0.0010(3) 0.0091(4) -0.0042(3)
Cl4 0.0278(4) 0.0409(4) 0.0236(4) -0.0051(3) 0.0081(3) -0.0011(3)
Cl5 0.0289(4) 0.0434(5) 0.0316(4) 0.0032(4) -0.0054(3) 0.0009(3)
Cl6 0.0244(4) 0.0437(5) 0.0240(4) 0.0005(3) 0.0005(3) 0.0064(3)
Al1 0.0267(5) 0.0157(4) 0.0187(4) 0.0005(3) 0.0039(4) -0.0009(3)
O1 0.0305(11) 0.0185(9) 0.0212(11) -0.0022(9) 0.0046(9) -0.0008(8)
O2 0.0297(12) 0.0277(11) 0.0270(12) -0.0007(9) 0.0100(9) -0.0022(10)
O3 0.0350(12) 0.0207(10) 0.0213(12) -0.0025(9) 0.0037(9) -0.0065(9)
O4 0.0314(13) 0.0222(10) 0.0272(12) -0.0016(9) 0.0103(10) -0.0018(8)
O5 0.0317(11) 0.0207(10) 0.0196(11) 0.0018(9) 0.0031(9) 0.0022(9)
O6 0.0343(12) 0.0160(9) 0.0278(13) 0.0033(9) 0.0020(10) -0.0003(8)
C1 0.0212(14) 0.0188(14) 0.0276(17) -0.0013(13) 0.0046(12) -0.0003(12)
C2 0.051(2) 0.0221(16) 0.042(2) 0.0020(16) 0.0027(17) -0.0112(15)
C3 0.043(2) 0.045(2) 0.029(2) -0.0099(16) 0.0006(15) -0.0118(16)
C4 0.036(2) 0.0298(16) 0.0286(18) -0.0051(15) 0.0089(15) -0.0092(15)
C5 0.036(2) 0.091(3) 0.078(3) -0.006(3) 0.012(2) 0.009(2)
C6 0.063(3) 0.130(5) 0.048(3) -0.029(3) 0.035(3) -0.035(3)
C7 0.0316(17) 0.0237(15) 0.0253(18) 0.0014(13) 0.0048(13) -0.0029(13)
C8 0.0374(19) 0.0250(16) 0.056(3) -0.0003(17) 0.0032(17) -0.0071(14)
C9 0.087(3) 0.059(3) 0.037(2) -0.016(2) 0.000(2) -0.022(2)
C10 0.0305(17) 0.0301(16) 0.0274(18) 0.0006(14) 0.0048(14) 0.0014(13)
C11 0.072(3) 0.047(2) 0.162(6) 0.001(3) 0.069(4) 0.019(2)
C12 0.052(3) 0.072(3) 0.075(3) 0.019(3) 0.035(2) 0.002(2)
C13 0.0254(16) 0.0268(15) 0.0213(17) 0.0000(13) 0.0030(12) 0.0024(12)
C14 0.080(3) 0.037(2) 0.027(2) 0.0058(16) 0.0118(19) 0.0178(19)
C15 0.064(3) 0.0301(18) 0.034(2) -0.0027(15) -0.0049(18) 0.0222(17)
C16 0.0217(15) 0.0266(15) 0.0301(18) 0.0055(13) 0.0048(13) -0.0011(12)
C17 0.038(2) 0.033(2) 0.105(4) 0.015(2) -0.022(2) -0.0050(17)
C18 0.0314(19) 0.0250(17) 0.079(3) 0.0202(18) -0.0052(19) -0.0031(14)
N1 0.0240(13) 0.0201(12) 0.0271(15) -0.0033(11) 0.0024(11) 0.0011(11)
N2 0.0336(17) 0.0475(18) 0.0365(18) -0.0106(14) 0.0146(13) -0.0124(14)
N3 0.0407(16) 0.0272(13) 0.0311(16) -0.0063(13) -0.0001(12) -0.0053(12)
N4 0.0300(15) 0.0390(16) 0.0415(18) -0.0027(14) 0.0155(13) 0.0013(13)
N5 0.0343(14) 0.0241(13) 0.0208(14) 0.0021(11) 0.0030(11) 0.0072(11)
N6 0.0244(15) 0.0187(13) 0.0451(19) 0.0040(12) 0.0002(13) 0.0000(10)
N37 0.0384(16) 0.0413(19) 0.0366(16) 0.0039(13) 0.0080(13) 0.0002(13)
O21 0.095(2) 0.0405(16) 0.089(3) -0.0048(17) 0.015(2) -0.0060(16)
C21 0.060(3) 0.051(3) 0.046(3) -0.008(2) 0.012(2) -0.002(2)
C22 0.071(3) 0.049(3) 0.072(3) 0.001(2) 0.027(2) -0.010(2)
C23 0.052(2) 0.067(3) 0.062(3) 0.011(2) 0.027(2) 0.015(2)
Cl11 0.0646(6) 0.0508(5) 0.0291(5) 0.0061(4) 0.0100(4) -0.0108(5)

loop_
_atom_type_symbol
_atom_type_description
_atom_type_scat_dispersion_real
_atom_type_scat_dispersion_imag
_atom_type_scat_source
C C 0.0033 0.0016 'International Tables Vol C Tables 4.2.6.8 and 6.1.1.4'
H H 0.0000 0.0000 'International Tables Vol C Tables 4.2.6.8 and 6.1.1.4'
N N 0.0061 0.0033 'International Tables Vol C Tables 4.2.6.8 and 6.1.1.4'
O O 0.0106 0.0060 'International Tables Vol C Tables 4.2.6.8 and 6.1.1.4'
Al Al 0.0645 0.0514 'International Tables Vol C Tables 4.2.6.8 and 6.1.1.4'
Cl Cl 0.1484 0.1585 'International Tables Vol C Tables 4.2.6.8 and 6.1.1.4'
Tc Tc -1.4390 0.7593 'International Tables Vol C Tables 4.2.6.8 and 6.1.1.4'

loop_
_geom_angle_atom_site_label_1
_geom_angle_atom_site_label_2
_geom_angle_atom_site_label_3
_geom_angle
Cl6 Tc1 Cl3 89.64(3)
Cl6 Tc1 Cl4 89.78(3)
Cl3 Tc1 Cl4 90.04(3)
Cl6 Tc1 Cl5 179.49(3)
Cl3 Tc1 Cl5 89.88(3)
Cl4 Tc1 Cl5 90.06(3)
Cl6 Tc1 Cl2 88.48(3)
Cl3 Tc1 Cl2 89.65(3)
Cl4 Tc1 Cl2 178.23(3)
Cl5 Tc1 Cl2 91.68(3)
Cl6 Tc1 Cl1 91.80(3)
Cl3 Tc1 Cl1 178.18(3)
Cl4 Tc1 Cl1 91.08(3)
Cl5 Tc1 Cl1 88.68(3)
Cl2 Tc1 Cl1 89.28(3)
O6 Al1 O1 88.90(9)
O6 Al1 O5 176.26(11)
O1 Al1 O5 89.36(9)
O6 Al1 O3 90.89(9)
O1 Al1 O3 179.22(11)
O5 Al1 O3 90.90(10)
O6 Al1 O2 94.26(10)
O1 Al1 O2 92.83(9)
O5 Al1 O2 89.13(10)
O3 Al1 O2 86.44(10)
O6 Al1 O4 87.79(10)
O1 Al1 O4 90.18(10)
O5 Al1 O4 88.92(10)
O3 Al1 O4 90.56(10)
O2 Al1 O4 176.39(11)
C1 O1 Al1 128.72(19)
C4 O2 Al1 133.1(2)
C7 O3 Al1 129.5(2)
C10 O4 Al1 127.5(2)
C13 O5 Al1 128.6(2)
C16 O6 Al1 132.5(2)
O1 C1 N1 122.6(3)
O1 C1 H1 118.7
N1 C1 H1 118.7
N1 C2 H2A 109.5
N1 C2 H2B 109.5
H2A C2 H2B 109.5
N1 C2 H2C 109.5
H2A C2 H2C 109.5
H2B C2 H2C 109.5
N1 C3 H3C 109.5
N1 C3 H3B 109.5
H3C C3 H3B 109.5
N1 C3 H3A 109.5
H3C C3 H3A 109.5
H3B C3 H3A 109.5
O2 C4 N2 122.4(3)
O2 C4 H4 118.8
N2 C4 H4 118.8
N2 C5 H5A 109.5
N2 C5 H5B 109.5
H5A C5 H5B 109.5
N2 C5 H5C 109.5
H5A C5 H5C 109.5
H5B C5 H5C 109.5
N2 C6 H6C 109.5
N2 C6 H6B 109.5
H6C C6 H6B 109.5
N2 C6 H6A 109.5
H6C C6 H6A 109.5
H6B C6 H6A 109.5
O3 C7 N3 122.0(3)
O3 C7 H7 119.0
N3 C7 H7 119.0
N3 C8 H8A 109.5
N3 C8 H8B 109.5
H8A C8 H8B 109.5
N3 C8 H8C 109.5
H8A C8 H8C 109.5
H8B C8 H8C 109.5
N3 C9 H9C 109.5
N3 C9 H9B 109.5
H9C C9 H9B 109.5
N3 C9 H9A 109.5
H9C C9 H9A 109.5
H9B C9 H9A 109.5
O4 C10 N4 123.1(3)
O4 C10 H10 118.5
N4 C10 H10 118.5
N4 C11 H11A 109.5
N4 C11 H11B 109.5
H11A C11 H11B 109.5
N4 C11 H11C 109.5
H11A C11 H11C 109.5
H11B C11 H11C 109.5
N4 C12 H12C 109.5
N4 C12 H12B 109.5
H12C C12 H12B 109.5
N4 C12 H12A 109.5
H12C C12 H12A 109.5
H12B C12 H12A 109.5
O5 C13 N5 122.4(3)
O5 C13 H13 118.8
N5 C13 H13 118.8
N5 C14 H14A 109.5
N5 C14 H14B 109.5
H14A C14 H14B 109.5
N5 C14 H14C 109.5
H14A C14 H14C 109.5
H14B C14 H14C 109.5
N5 C15 H15C 109.5
N5 C15 H15B 109.5
H15C C15 H15B 109.5
N5 C15 H15A 109.5
H15C C15 H15A 109.5
H15B C15 H15A 109.5
O6 C16 N6 123.7(3)
O6 C16 H16 118.1
N6 C16 H16 118.1
N6 C17 H17A 109.5
N6 C17 H17B 109.5
H17A C17 H17B 109.5
N6 C17 H17C 109.5
H17A C17 H17C 109.5
H17B C17 H17C 109.5
N6 C18 H18C 109.5
N6 C18 H18B 109.5
H18C C18 H18B 109.5
N6 C18 H18A 109.5
H18C C18 H18A 109.5
H18B C18 H18A 109.5
C1 N1 C3 121.5(3)
C1 N1 C2 120.8(3)
C3 N1 C2 117.3(3)
C4 N2 C5 122.6(3)
C4 N2 C6 119.4(3)
C5 N2 C6 117.7(4)
C7 N3 C9 120.9(3)
C7 N3 C8 121.5(3)
C9 N3 C8 117.6(3)
C10 N4 C11 120.6(3)
C10 N4 C12 121.6(3)
C11 N4 C12 117.5(3)
C13 N5 C14 122.5(3)
C13 N5 C15 121.5(3)
C14 N5 C15 116.0(3)
C16 N6 C17 121.4(3)
C16 N6 C18 122.0(3)
C17 N6 C18 116.6(3)
C21 N37 C23 120.8(3)
C21 N37 C22 121.3(3)
C23 N37 C22 117.9(4)
O21 C21 N37 125.5(4)
O21 C21 H21 117.2
N37 C21 H21 117.2
N37 C22 H22A 109.5
N37 C22 H22B 109.5
H22A C22 H22B 109.5
N37 C22 H22C 109.5
H22A C22 H22C 109.5
H22B C22 H22C 109.5
N37 C23 H23C 109.5
N37 C23 H23B 109.5
H23C C23 H23B 109.5
N37 C23 H23A 109.5
H23C C23 H23A 109.5
H23B C23 H23A 109.5

loop_
_geom_bond_atom_site_label_1
_geom_bond_atom_site_label_2
_geom_bond_distance
Tc1 Cl6 2.3523(7)
Tc1 Cl3 2.3531(7)
Tc1 Cl4 2.3549(8)
Tc1 Cl5 2.3577(7)
Tc1 Cl2 2.3580(8)
Tc1 Cl1 2.3605(8)
Al1 O6 1.862(2)
Al1 O1 1.872(2)
Al1 O5 1.875(2)
Al1 O3 1.881(2)
Al1 O2 1.890(2)
Al1 O4 1.892(2)
O1 C1 1.265(3)
O2 C4 1.257(4)
O3 C7 1.248(4)
O4 C10 1.256(4)
O5 C13 1.272(3)
O6 C16 1.261(3)
C1 N1 1.304(4)
C1 H1 0.9500
C2 N1 1.458(4)
C2 H2A 0.9800
C2 H2B 0.9800
C2 H2C 0.9800
C3 N1 1.448(4)
C3 H3C 0.9800
C3 H3B 0.9800
C3 H3A 0.9800
C4 N2 1.299(4)
C4 H4 0.9500
C5 N2 1.437(5)
C5 H5A 0.9800
C5 H5B 0.9800
C5 H5C 0.9800
C6 N2 1.445(5)
C6 H6C 0.9800
C6 H6B 0.9800
C6 H6A 0.9800
C7 N3 1.308(4)
C7 H7 0.9500
C8 N3 1.459(4)
C8 H8A 0.9800
C8 H8B 0.9800
C8 H8C 0.9800
C9 N3 1.457(5)
C9 H9C 0.9800
C9 H9B 0.9800
C9 H9A 0.9800
C10 N4 1.297(4)
C10 H10 0.9500
C11 N4 1.443(5)
C11 H11A 0.9800
C11 H11B 0.9800
C11 H11C 0.9800
C12 N4 1.449(5)
C12 H12C 0.9800
C12 H12B 0.9800
C12 H12A 0.9800
C13 N5 1.291(4)
C13 H13 0.9500
C14 N5 1.451(4)
C14 H14A 0.9800
C14 H14B 0.9800
C14 H14C 0.9800
C15 N5 1.462(4)
C15 H15C 0.9800
C15 H15B 0.9800
C15 H15A 0.9800
C16 N6 1.271(4)
C16 H16 0.9500
C17 N6 1.449(4)
C17 H17A 0.9800
C17 H17B 0.9800
C17 H17C 0.9800
C18 N6 1.464(4)
C18 H18C 0.9800
C18 H18B 0.9800
C18 H18A 0.9800
N37 C21 1.321(5)
N37 C23 1.419(4)
N37 C22 1.436(5)
O21 C21 1.213(5)
C21 H21 0.9500
C22 H22A 0.9800
C22 H22B 0.9800
C22 H22C 0.9800
C23 H23C 0.9800
C23 H23B 0.9800
C23 H23A 0.9800

loop_
_geom_torsion_atom_site_label_1
_geom_torsion_atom_site_label_2
_geom_torsion_atom_site_label_3
_geom_torsion_atom_site_label_4
_geom_torsion
O6 Al1 O1 C1 -34.8(2)
O5 Al1 O1 C1 148.5(2)
O3 Al1 O1 C1 40(8)
O2 Al1 O1 C1 59.4(2)
O4 Al1 O1 C1 -122.6(2)
O6 Al1 O2 C4 16.8(3)
O1 Al1 O2 C4 -72.4(3)
O5 Al1 O2 C4 -161.7(3)
O3 Al1 O2 C4 107.4(3)
O4 Al1 O2 C4 141.2(15)
O6 Al1 O3 C7 -129.7(3)
O1 Al1 O3 C7 156(8)
O5 Al1 O3 C7 47.0(3)
O2 Al1 O3 C7 136.1(3)
O4 Al1 O3 C7 -41.9(3)
O6 Al1 O4 C10 -133.9(3)
O1 Al1 O4 C10 -45.0(3)
O5 Al1 O4 C10 44.4(3)
O3 Al1 O4 C10 135.2(3)
O2 Al1 O4 C10 101.5(16)
O6 Al1 O5 C13 -104.0(16)
O1 Al1 O5 C13 -41.9(2)
O3 Al1 O5 C13 137.4(2)
O2 Al1 O5 C13 51.0(2)
O4 Al1 O5 C13 -132.1(2)
O1 Al1 O6 C16 171.5(3)
O5 Al1 O6 C16 -126.4(15)
O3 Al1 O6 C16 -7.8(3)
O2 Al1 O6 C16 78.7(3)
O4 Al1 O6 C16 -98.3(3)
Al1 O1 C1 N1 -178.1(2)
Al1 O2 C4 N2 179.2(2)
Al1 O3 C7 N3 -177.7(2)
Al1 O4 C10 N4 169.2(2)
Al1 O5 C13 N5 170.2(2)
Al1 O6 C16 N6 158.9(3)
O1 C1 N1 C3 174.1(3)
O1 C1 N1 C2 2.0(5)
O2 C4 N2 C5 -3.2(6)
O2 C4 N2 C6 -176.7(3)
O3 C7 N3 C9 -179.8(3)
O3 C7 N3 C8 0.7(5)
O4 C10 N4 C11 3.8(6)
O4 C10 N4 C12 177.5(4)
O5 C13 N5 C14 -3.9(5)
O5 C13 N5 C15 176.7(3)
O6 C16 N6 C17 1.6(5)
O6 C16 N6 C18 179.1(3)
C23 N37 C21 O21 -0.4(7)
C22 N37 C21 O21 176.4(4)
